data_7161080
loop_
_publ_author_name
'Singh, Nikunj'
'Budhwan, Rajnish'
'Rawat, Megha'
'Peddinti, Rama Krishna'

_publ_section_title
;
 Catalyst-free facile synthesis of 2-(dihydropyridyl)benzothiazoles from
 (benzothiazol-2-yl)acrylonitriles: green route.
;
_journal_issue 15
_journal_name_full 'Organic &amp; biomolecular chemistry'
_journal_page_first 3210
_journal_page_last 3217
_journal_paper_doi 10.1039/d6ob00288a
_journal_volume 24
_journal_year 2026
_chemical_formula_moiety '0.129(C28 H25 N5 O2 S)'
_chemical_formula_sum 'C3.61 H3.23 N0.65 O0.26 S0.13'
_chemical_formula_weight 63.95
_chemical_name_systematic RKP_NS_31_2000
_space_group_crystal_system monoclinic
_space_group_IT_number 4
_space_group_name_Hall 'P 2yb'
_space_group_name_H-M_alt 'P 1 21 1'
_atom_sites_solution_hydrogens mixed
_atom_sites_solution_primary dual
_audit_creation_date 2025-10-27
_audit_creation_method
;
Olex2 1.5
(compiled 2024.02.16 svn.r378c4104 for OlexSys, GUI svn.r6928)
;
_audit_update_record
;
2025-10-27 deposited with the CCDC.	2026-03-18 downloaded from the CCDC.
;
_cell_angle_alpha 90
_cell_angle_beta 90
_cell_angle_gamma 90
_cell_formula_units_Z 31
_cell_length_a 8.499(3)
_cell_length_b 15.707(6)
_cell_length_c 18.184(7)
_cell_measurement_reflns_used 9917
_cell_measurement_temperature 100.00
_cell_measurement_theta_max 25.8405
_cell_measurement_theta_min 2.4346
_cell_volume 2427.5(16)
_computing_cell_refinement 'SAINT V8.40B (?, 2016)'
_computing_data_reduction 'SAINT V8.40B (?, 2016)'
_computing_molecular_graphics 'Olex2 1.5 (Dolomanov et al., 2009)'
_computing_publication_material 'Olex2 1.5 (Dolomanov et al., 2009)'
_computing_structure_refinement 'XL  (Sheldrick, 2008)'
_computing_structure_solution 'XT  (Sheldrick, 2015)'
_diffrn_ambient_temperature 100.00
_diffrn_measured_fraction_theta_full 0.993
_diffrn_measured_fraction_theta_max 0.980
_diffrn_measurement_device_type 'Bruker APEX-II CCD'
_diffrn_measurement_method '\f and \w scans'
_diffrn_radiation_type MoK\a
_diffrn_radiation_wavelength 0.71073
_diffrn_reflns_av_R_equivalents 0.1281
_diffrn_reflns_av_unetI/netI 0.1575
_diffrn_reflns_Laue_measured_fraction_full 0.993
_diffrn_reflns_Laue_measured_fraction_max 0.980
_diffrn_reflns_limit_h_max 11
_diffrn_reflns_limit_h_min -11
_diffrn_reflns_limit_k_max 21
_diffrn_reflns_limit_k_min -21
_diffrn_reflns_limit_l_max 24
_diffrn_reflns_limit_l_min -25
_diffrn_reflns_number 37086
_diffrn_reflns_point_group_measured_fraction_full 0.987
_diffrn_reflns_point_group_measured_fraction_max 0.957
_diffrn_reflns_theta_full 25.242
_diffrn_reflns_theta_max 29.555
_diffrn_reflns_theta_min 2.240
_diffrn_source_current 1.4
_diffrn_source_power 0.07
_diffrn_source_voltage 50.0
_diffrn_standards_number 0
_exptl_absorpt_coefficient_mu 0.170
_exptl_absorpt_correction_T_max 0.7459
_exptl_absorpt_correction_T_min 0.1563
_exptl_absorpt_process_details
;
SADABS-2016/2 (Bruker,2016/2) was used for absorption correction.
wR2(int) was 0.1864 before and 0.1295 after correction.
The Ratio of minimum to maximum transmission is 0.2095.
The \l/2 correction factor is Not present.
;
_exptl_crystal_colour 'clear orangish orange'
_exptl_crystal_colour_lustre clear
_exptl_crystal_colour_modifier orangish
_exptl_crystal_colour_primary orange
_exptl_crystal_density_diffrn 1.356
_exptl_crystal_description block
_exptl_crystal_F_000 1040
_exptl_crystal_size_max 0.166
_exptl_crystal_size_mid 0.138
_exptl_crystal_size_min 0.082
_refine_diff_density_max 0.511
_refine_diff_density_min -0.985
_refine_diff_density_rms 0.104
_refine_ls_abs_structure_details
;
 Flack x determined using 2278 quotients [(I+)-(I-)]/[(I+)+(I-)]
 (Parsons, Flack and Wagner, Acta Cryst. B69 (2013) 249-259).
;
_refine_ls_abs_structure_Flack 0.18(8)
_refine_ls_extinction_method none
_refine_ls_goodness_of_fit_ref 0.989
_refine_ls_hydrogen_treatment constr
_refine_ls_matrix_type full
_refine_ls_number_parameters 653
_refine_ls_number_reflns 13036
_refine_ls_number_restraints 1
_refine_ls_restrained_S_all 0.989
_refine_ls_R_factor_all 0.1372
_refine_ls_R_factor_gt 0.0957
_refine_ls_shift/su_max 0.000
_refine_ls_shift/su_mean 0.000
_refine_ls_structure_factor_coef Fsqd
_refine_ls_weighting_details 'w=1/[\s^2^(Fo^2^)+(0.1331P)^2^] where P=(Fo^2^+2Fc^2^)/3'
_refine_ls_weighting_scheme calc
_refine_ls_wR_factor_gt 0.2258
_refine_ls_wR_factor_ref 0.2626
_reflns_Friedel_coverage 0.888
_reflns_Friedel_fraction_full 0.980
_reflns_Friedel_fraction_max 0.932
_reflns_number_gt 7870
_reflns_number_total 13036
_reflns_threshold_expression 'I > 2\s(I)'
_cod_data_source_file d6ob00288a2.cif
_cod_data_source_block rkp_ns_31_2000_0ma
_cod_depositor_comments 'Adding full bibliography for 7161079--7161081.cif.'
_cod_original_cell_volume 2427.4(17)
_cod_database_code 7161080
_shelx_shelxl_version_number 2019/1
_shelx_space_group_comment
;
The symmetry employed for this shelxl refinement is uniquely defined
by the following loop, which should always be used as a source of
symmetry information in preference to the above space-group names.
They are only intended as comments.
;
_shelx_estimated_absorpt_t_max 0.986
_shelx_estimated_absorpt_t_min 0.972
_olex2_refinement_description
;
1.a Rotating group:
 N008(H00A,H00B), N(HA,HB)
1.b Ternary CH refined with riding coordinates:
 C00O(H00O), C00W(H00W)
1.c Secondary CH2 refined with riding coordinates:
 C00M(H00E,H00F), C00V(H00C,H00D), C016(H01J,H01K), C019(H01M,H01O), C01A(H01A,
 H01B), C01H(H01D,H01E), C01K(H01Y,H), C01O(H01H,H01I)
1.d Aromatic/amide H refined with riding coordinates:
 C00U(H00U), C010(H010), C011(H011), C014(H014), C015(H015), C017(H017),
 C018(H018), C01C(H01C), C01D(H01R), C01E(H01S), C01F(H01F), C01G(H01G),
 C01I(H01U), C01J(H01X), C01L(H01L), C01M(H01Z), C01N(H01N), C01P(H01P),
 C01Q(H01Q), C01S(H01), C01T(H01T), C01U(H1), C01V(H01V), C01W(H01W), C01X(H2),
 C01Y(H3), C01Z(H4), C020(H020)
;
_olex2_submission_special_instructions 'No special instructions were received'

loop_
_space_group_symop_operation_xyz
'x, y, z'
'-x, y+1/2, -z'

loop_
_atom_site_label
_atom_site_type_symbol
_atom_site_fract_x
_atom_site_fract_y
_atom_site_fract_z
_atom_site_U_iso_or_equiv
_atom_site_adp_type
_atom_site_occupancy
_atom_site_site_symmetry_order
_atom_site_calc_flag
_atom_site_refinement_flags_posn
_atom_site_refinement_flags_adp
_atom_site_refinement_flags_occupancy
_atom_site_disorder_assembly
_atom_site_disorder_group
S001 S 0.0942(2) 0.57500(10) 0.78967(8) 0.0455(5) Uani 1 1 d . . . . .
S002 S 0.5942(2) 0.42539(10) 0.71042(9) 0.0462(5) Uani 1 1 d . . . . .
O003 O 0.0947(6) 0.4742(3) 1.0009(2) 0.0429(11) Uani 1 1 d . . . . .
O004 O -0.0136(6) 0.5365(3) 1.0944(2) 0.0443(11) Uani 1 1 d . . . . .
O005 O 0.4858(6) 0.4637(3) 0.4053(2) 0.0438(12) Uani 1 1 d . . . . .
O006 O 0.5943(6) 0.5263(3) 0.4996(3) 0.0453(12) Uani 1 1 d . . . . .
N007 N 0.0748(6) 0.5413(3) 1.0395(3) 0.0336(11) Uani 1 1 d . . . . .
N008 N 0.0365(7) 0.8322(3) 0.9145(3) 0.0432(14) Uani 1 1 d . . . . .
H00A H -0.036962 0.816442 0.883168 0.052 Uiso 1 1 d R U . . .
H00B H -0.006602 0.861532 0.950558 0.052 Uiso 1 1 d R U . . .
N009 N 0.6442(6) 0.2352(3) 0.4820(3) 0.0345(12) Uani 1 1 d . . . . .
N00A N 0.5260(7) 0.2631(3) 0.7125(3) 0.0386(12) Uani 1 1 d . . . . .
N N 0.5340(7) 0.1688(3) 0.5848(3) 0.0408(13) Uani 1 1 d . . . . .
HA H 0.591564 0.123170 0.575197 0.049 Uiso 1 1 d R U . . .
HB H 0.523251 0.173680 0.633089 0.049 Uiso 1 1 d R U . . .
N00C N 0.5754(6) 0.4594(3) 0.4604(3) 0.0352(12) Uani 1 1 d . . . . .
N00D N 0.0253(7) 0.7373(3) 0.7873(3) 0.0405(13) Uani 1 1 d . . . . .
N00E N 0.1287(6) 0.7014(3) 1.1326(3) 0.0360(12) Uani 1 1 d . . . . .
N00F N 0.1446(6) 0.7649(3) 1.0178(3) 0.0342(11) Uani 1 1 d . . . . .
C00G C 0.5872(7) 0.3219(4) 0.6694(3) 0.0350(14) Uani 1 1 d . . . . .
N00H N 0.6279(6) 0.2992(3) 0.3677(3) 0.0352(12) Uani 1 1 d . . . . .
C00I C 0.1363(7) 0.6923(4) 1.0593(3) 0.0317(12) Uani 1 1 d . . . . .
C00J C 0.6389(7) 0.3110(4) 0.5966(3) 0.0326(13) Uani 1 1 d . . . . .
C00K C 0.4770(8) 0.2966(4) 0.7803(3) 0.0407(15) Uani 1 1 d . . . . .
C00L C 0.1051(7) 0.7624(4) 0.9424(3) 0.0339(13) Uani 1 1 d . . . . .
C00M C 0.6825(8) 0.1547(4) 0.4450(3) 0.0406(15) Uani 1 1 d . . . . .
H00E H 0.671900 0.106588 0.479773 0.049 Uiso 1 1 calc R U . . .
H00F H 0.792218 0.156079 0.426726 0.049 Uiso 1 1 calc R U . . .
C00N C 0.9033(8) 0.3731(4) 0.5535(3) 0.0366(14) Uani 1 1 d . . . . .
C00O C 0.7227(7) 0.3813(4) 0.5548(3) 0.0324(13) Uani 1 1 d . . . . .
H00O H 0.697691 0.435929 0.580425 0.039 Uiso 1 1 calc R U . . .
C00P C 0.1395(7) 0.6900(4) 0.9032(3) 0.0325(13) Uani 1 1 d . . . . .
C00Q C 0.1495(7) 0.6146(4) 1.0191(3) 0.0328(13) Uani 1 1 d . . . . .
C00R C 0.6054(7) 0.2373(4) 0.5575(3) 0.0328(13) Uani 1 1 d . . . . .
C00S C 0.0852(7) 0.6780(4) 0.8299(3) 0.0330(13) Uani 1 1 d . . . . .
C00T C 0.4014(7) 0.6276(4) 0.9463(3) 0.0351(13) Uani 1 1 d . . . . .
C00U C 0.4902(9) 0.5870(5) 0.9999(4) 0.0471(17) Uani 1 1 d . . . . .
H00U H 0.438088 0.558432 1.038910 0.057 Uiso 1 1 calc R U . . .
C00V C 0.1818(8) 0.6339(4) 1.1841(3) 0.0392(14) Uani 1 1 d . . . . .
H00C H 0.284962 0.650458 1.204896 0.047 Uiso 1 1 calc R U . . .
H00D H 0.196981 0.580419 1.156148 0.047 Uiso 1 1 calc R U . . .
C00W C 0.2228(7) 0.6199(3) 0.9454(3) 0.0330(13) Uani 1 1 d . . . . .
H00W H 0.197679 0.565263 0.919685 0.040 Uiso 1 1 calc R U . . .
C00X C 0.5061(8) 0.3853(4) 0.7879(4) 0.0422(16) Uani 1 1 d . . . . .
C00Y C 0.0702(8) 0.6175(4) 1.2457(3) 0.0395(15) Uani 1 1 d . . . . .
C00Z C 0.6366(7) 0.3083(4) 0.4399(3) 0.0328(13) Uani 1 1 d . . . . .
C010 C -0.0868(8) 0.7495(5) 0.6622(4) 0.0480(17) Uani 1 1 d . . . . .
H010 H -0.103399 0.809150 0.666317 0.058 Uiso 1 1 calc R U . . .
C011 C 0.9912(9) 0.4129(5) 0.4997(4) 0.0498(17) Uani 1 1 d . . . . .
H011 H 0.938439 0.439706 0.459850 0.060 Uiso 1 1 calc R U . . .
C012 C -0.0208(7) 0.7035(4) 0.7197(3) 0.0373(14) Uani 1 1 d . . . . .
C013 C 0.6491(7) 0.3860(4) 0.4800(3) 0.0332(13) Uani 1 1 d . . . . .
C014 C 0.4126(9) 0.2514(5) 0.8382(4) 0.0499(18) Uani 1 1 d . . . . .
H014 H 0.396271 0.191758 0.834320 0.060 Uiso 1 1 calc R U . . .
C015 C 0.3726(10) 0.2939(6) 0.9014(4) 0.0561(19) Uani 1 1 d . . . . .
H015 H 0.328081 0.263141 0.941230 0.067 Uiso 1 1 calc R U . . .
C016 C 0.5944(9) 0.2170(4) 0.3298(3) 0.0463(17) Uani 1 1 d . . . . .
H01J H 0.683092 0.203460 0.296491 0.056 Uiso 1 1 calc R U . . .
H01K H 0.498795 0.223739 0.299248 0.056 Uiso 1 1 calc R U . . .
C017 C -0.0356(9) 0.5722(5) 0.6469(3) 0.0486(17) Uani 1 1 d . . . . .
H017 H -0.017017 0.512862 0.641661 0.058 Uiso 1 1 calc R U . . .
C018 C 0.4817(9) 0.6697(5) 0.8898(4) 0.0542(19) Uani 1 1 d . . . . .
H018 H 0.423864 0.698871 0.852879 0.065 Uiso 1 1 calc R U . . .
C019 C 0.5705(9) 0.1439(5) 0.3819(4) 0.0471(17) Uani 1 1 d . . . . .
H01M H 0.460720 0.143444 0.400135 0.057 Uiso 1 1 calc R U . . .
H01O H 0.591028 0.089278 0.356504 0.057 Uiso 1 1 calc R U . . .
C01A C 0.0933(9) 0.7829(4) 1.1709(4) 0.0453(17) Uani 1 1 d . . . . .
H01A H 0.180805 0.796614 1.204825 0.054 Uiso 1 1 calc R U . . .
H01B H -0.003315 0.775807 1.200651 0.054 Uiso 1 1 calc R U . . .
C01B C 0.0060(8) 0.6159(4) 0.7113(3) 0.0413(15) Uani 1 1 d . . . . .
C01C C -0.1278(11) 0.5893(6) 1.3649(4) 0.062(2) Uani 1 1 d . . . . .
H01C H -0.195390 0.579366 1.405611 0.075 Uiso 1 1 calc R U . . .
C01D C 0.9836(9) 0.3312(5) 0.6092(4) 0.0518(19) Uani 1 1 d . . . . .
H01R H 0.926210 0.301730 0.646107 0.062 Uiso 1 1 calc R U . . .
C01E C 0.6283(11) 0.3934(5) 0.1851(4) 0.058(2) Uani 1 1 d . . . . .
H01S H 0.738953 0.392099 0.177661 0.069 Uiso 1 1 calc R U . . .
C01F C -0.0921(9) 0.6121(5) 1.2361(4) 0.0520(18) Uani 1 1 d . . . . .
H01F H -0.135708 0.617924 1.188312 0.062 Uiso 1 1 calc R U . . .
C01G C -0.1275(9) 0.7063(6) 0.5988(4) 0.0535(19) Uani 1 1 d . . . . .
H01G H -0.172506 0.736804 0.558916 0.064 Uiso 1 1 calc R U . . .
C01H C 0.1804(8) 0.8455(4) 1.0553(3) 0.0401(15) Uani 1 1 d . . . . .
H01D H 0.168522 0.893630 1.020541 0.048 Uiso 1 1 calc R U . . .
H01E H 0.290300 0.844926 1.073294 0.048 Uiso 1 1 calc R U . . .
C01I C 0.3959(10) 0.3812(6) 0.9082(4) 0.058(2) Uani 1 1 d . . . . .
H01U H 0.365198 0.408869 0.952375 0.069 Uiso 1 1 calc R U . . .
C01J C 0.4620(10) 0.4282(5) 0.8527(4) 0.055(2) Uani 1 1 d . . . . .
H01X H 0.477694 0.487832 0.857869 0.066 Uiso 1 1 calc R U . . .
C01K C 0.6827(8) 0.3660(4) 0.3164(3) 0.0407(15) Uani 1 1 d . . . . .
H01Y H 0.786181 0.348978 0.296240 0.049 Uiso 1 1 calc R U . . .
H H 0.697823 0.419605 0.344206 0.049 Uiso 1 1 calc R U . . .
C01L C -0.1040(10) 0.6188(5) 0.5923(4) 0.055(2) Uani 1 1 d . . . . .
H01L H -0.136463 0.590821 0.548509 0.065 Uiso 1 1 calc R U . . .
C01M C 0.4077(9) 0.3881(5) 0.2639(4) 0.0522(19) Uani 1 1 d . . . . .
H01Z H 0.364156 0.382086 0.311695 0.063 Uiso 1 1 calc R U . . .
C01N C 0.6524(9) 0.5873(6) 0.9978(5) 0.058(2) Uani 1 1 d . . . . .
H01N H 0.710663 0.560092 1.035637 0.069 Uiso 1 1 calc R U . . .
C01O C 0.0706(9) 0.8560(4) 1.1178(4) 0.0467(17) Uani 1 1 d . . . . .
H01H H -0.039247 0.856661 1.099768 0.056 Uiso 1 1 calc R U . . .
H01I H 0.091499 0.910679 1.143109 0.056 Uiso 1 1 calc R U . . .
C01P C -0.1900(11) 0.5984(6) 1.2955(4) 0.059(2) Uani 1 1 d . . . . .
H01P H -0.300626 0.595325 1.288361 0.070 Uiso 1 1 calc R U . . .
C01Q C 0.6445(10) 0.6691(6) 0.8871(6) 0.069(2) Uani 1 1 d . . . . .
H01Q H 0.698437 0.697660 0.848585 0.082 Uiso 1 1 calc R U . . .
C01R C 0.5705(9) 0.3827(4) 0.2530(3) 0.0442(16) Uani 1 1 d . . . . .
C01S C 1.1514(9) 0.4147(6) 0.5020(5) 0.062(2) Uani 1 1 d . . . . .
H01 H 1.209222 0.443508 0.464910 0.075 Uiso 1 1 calc R U . . .
C01T C 0.7284(10) 0.6262(6) 0.9417(6) 0.070(2) Uani 1 1 d . . . . .
H01T H 0.840070 0.624368 0.939455 0.084 Uiso 1 1 calc R U . . .
C01U C 0.3106(11) 0.4023(5) 0.2033(4) 0.058(2) Uani 1 1 d . . . . .
H1 H 0.200007 0.405888 0.210252 0.070 Uiso 1 1 calc R U . . .
C01V C 0.0293(11) 0.5945(6) 1.3752(4) 0.067(3) Uani 1 1 d . . . . .
H01V H 0.071360 0.589676 1.423379 0.080 Uiso 1 1 calc R U . . .
C01W C 0.1282(11) 0.6067(6) 1.3170(4) 0.059(2) Uani 1 1 d . . . . .
H01W H 0.238609 0.607921 1.325197 0.071 Uiso 1 1 calc R U . . .
C01X C 0.5285(12) 0.4066(7) 0.1250(4) 0.074(3) Uani 1 1 d . . . . .
H2 H 0.571092 0.412321 0.076907 0.088 Uiso 1 1 calc R U . . .
C01Y C 0.3704(11) 0.4111(5) 0.1356(4) 0.063(2) Uani 1 1 d . . . . .
H3 H 0.302248 0.420523 0.094982 0.076 Uiso 1 1 calc R U . . .
C01Z C 1.1475(10) 0.3319(6) 0.6115(6) 0.069(3) Uani 1 1 d . . . . .
H4 H 1.201516 0.302961 0.649827 0.083 Uiso 1 1 calc R U . . .
C020 C 1.2292(10) 0.3739(6) 0.5592(5) 0.066(2) Uani 1 1 d . . . . .
H020 H 1.340776 0.375637 0.561461 0.080 Uiso 1 1 calc R U . . .

loop_
_atom_site_aniso_label
_atom_site_aniso_U_11
_atom_site_aniso_U_22
_atom_site_aniso_U_33
_atom_site_aniso_U_23
_atom_site_aniso_U_13
_atom_site_aniso_U_12
S001 0.0806(13) 0.0312(8) 0.0246(8) -0.0026(6) -0.0104(7) -0.0019(8)
S002 0.0835(13) 0.0315(8) 0.0235(8) -0.0036(6) -0.0039(7) 0.0004(8)
O003 0.076(3) 0.025(2) 0.027(2) -0.0038(18) 0.001(2) -0.006(2)
O004 0.065(3) 0.041(2) 0.027(2) 0.004(2) -0.001(2) -0.011(2)
O005 0.060(3) 0.044(2) 0.028(2) 0.0022(19) -0.0193(19) 0.007(2)
O006 0.070(3) 0.030(2) 0.037(3) -0.0047(19) -0.013(2) 0.008(2)
N007 0.048(3) 0.033(2) 0.020(2) 0.008(2) -0.008(2) -0.003(2)
N008 0.065(4) 0.037(3) 0.028(3) 0.000(2) -0.009(2) 0.009(3)
N009 0.055(3) 0.027(2) 0.021(2) -0.0011(19) -0.008(2) 0.003(2)
N00A 0.063(3) 0.032(3) 0.021(2) 0.001(2) -0.006(2) -0.003(2)
N 0.066(4) 0.032(3) 0.024(3) -0.004(2) -0.002(2) -0.003(2)
N00C 0.048(3) 0.036(3) 0.022(2) -0.001(2) -0.009(2) 0.003(2)
N00D 0.060(3) 0.038(3) 0.024(3) -0.005(2) -0.013(2) 0.004(2)
N00E 0.056(3) 0.034(3) 0.018(2) 0.001(2) -0.008(2) 0.000(2)
N00F 0.053(3) 0.026(2) 0.024(2) -0.0027(19) -0.009(2) -0.003(2)
C00G 0.047(3) 0.031(3) 0.027(3) -0.003(2) -0.015(2) 0.003(2)
N00H 0.052(3) 0.031(2) 0.022(2) -0.002(2) -0.009(2) -0.006(2)
C00I 0.042(3) 0.029(3) 0.023(3) -0.002(2) -0.008(2) 0.003(2)
C00J 0.042(3) 0.031(3) 0.024(3) -0.005(2) -0.008(2) 0.000(2)
C00K 0.057(4) 0.044(3) 0.021(3) -0.003(3) -0.007(3) 0.003(3)
C00L 0.048(3) 0.031(3) 0.023(3) 0.000(2) -0.008(2) -0.004(2)
C00M 0.060(4) 0.031(3) 0.031(3) -0.005(3) -0.009(3) 0.007(3)
C00N 0.052(4) 0.026(3) 0.032(3) -0.002(2) -0.013(3) 0.000(3)
C00O 0.045(3) 0.029(3) 0.023(3) -0.004(2) -0.010(2) 0.002(2)
C00P 0.052(3) 0.028(3) 0.017(3) 0.001(2) -0.010(2) 0.001(2)
C00Q 0.046(3) 0.027(3) 0.026(3) -0.002(2) -0.011(2) 0.004(2)
C00R 0.049(3) 0.027(3) 0.022(3) -0.001(2) -0.009(2) 0.003(2)
C00S 0.050(3) 0.031(3) 0.017(3) -0.004(2) -0.006(2) -0.004(2)
C00T 0.049(3) 0.028(3) 0.029(3) 0.001(2) -0.005(2) 0.001(2)
C00U 0.059(4) 0.046(4) 0.036(3) 0.008(3) -0.011(3) -0.004(3)
C00V 0.054(4) 0.035(3) 0.028(3) 0.004(3) -0.013(3) 0.002(3)
C00W 0.047(3) 0.025(3) 0.027(3) 0.002(2) -0.008(2) -0.001(2)
C00X 0.062(4) 0.033(3) 0.032(3) 0.002(3) -0.012(3) 0.007(3)
C00Y 0.060(4) 0.037(3) 0.022(3) 0.006(3) -0.005(3) -0.005(3)
C00Z 0.041(3) 0.035(3) 0.023(3) 0.001(2) -0.007(2) -0.001(2)
C010 0.060(4) 0.049(4) 0.035(4) -0.003(3) -0.011(3) 0.006(3)
C011 0.057(4) 0.052(4) 0.040(4) 0.005(3) -0.011(3) -0.002(3)
C012 0.046(3) 0.040(3) 0.026(3) 0.000(3) -0.007(2) -0.002(3)
C013 0.046(3) 0.029(3) 0.024(3) -0.003(2) -0.011(2) 0.004(2)
C014 0.067(5) 0.053(4) 0.029(4) 0.005(3) -0.007(3) -0.011(4)
C015 0.069(5) 0.070(5) 0.030(4) 0.000(4) 0.000(3) 0.002(4)
C016 0.076(5) 0.042(4) 0.021(3) -0.010(3) -0.007(3) -0.002(3)
C017 0.075(5) 0.048(4) 0.023(3) -0.008(3) -0.002(3) -0.014(4)
C018 0.062(5) 0.056(4) 0.045(4) 0.019(4) -0.005(3) 0.000(4)
C019 0.070(5) 0.041(4) 0.030(4) -0.007(3) -0.006(3) -0.008(3)
C01A 0.072(5) 0.040(4) 0.024(3) -0.009(3) -0.003(3) 0.005(3)
C01B 0.061(4) 0.041(3) 0.022(3) -0.003(3) -0.002(3) -0.008(3)
C01C 0.104(7) 0.062(5) 0.020(3) 0.010(3) 0.010(3) -0.014(5)
C01D 0.056(4) 0.053(4) 0.047(4) 0.010(4) -0.017(3) -0.001(3)
C01E 0.084(6) 0.062(5) 0.026(4) 0.011(4) -0.001(3) 0.020(4)
C01F 0.066(5) 0.064(5) 0.026(3) 0.002(3) -0.006(3) 0.007(4)
C01G 0.064(4) 0.067(5) 0.030(4) 0.000(3) -0.014(3) 0.003(4)
C01H 0.059(4) 0.031(3) 0.029(3) -0.006(3) -0.009(3) -0.002(3)
C01I 0.069(5) 0.072(5) 0.032(4) -0.013(4) 0.000(3) 0.019(4)
C01J 0.087(6) 0.049(4) 0.030(3) -0.003(3) -0.008(3) 0.020(4)
C01K 0.059(4) 0.041(3) 0.023(3) 0.003(3) -0.003(3) -0.003(3)
C01L 0.072(5) 0.063(5) 0.028(3) -0.006(3) -0.015(3) -0.021(4)
C01M 0.051(4) 0.067(5) 0.039(4) -0.004(4) -0.015(3) -0.007(4)
C01N 0.048(4) 0.068(5) 0.058(5) 0.000(4) -0.015(3) 0.008(4)
C01O 0.074(5) 0.036(3) 0.030(3) -0.005(3) -0.005(3) 0.010(3)
C01P 0.078(5) 0.069(5) 0.028(4) -0.003(4) 0.003(3) 0.005(4)
C01Q 0.053(5) 0.070(6) 0.083(6) 0.017(5) 0.007(4) -0.002(4)
C01R 0.071(5) 0.035(3) 0.027(3) 0.000(3) -0.014(3) 0.001(3)
C01S 0.053(5) 0.066(5) 0.068(5) 0.008(5) -0.007(4) -0.006(4)
C01T 0.054(5) 0.071(6) 0.085(7) -0.001(5) -0.003(4) 0.006(4)
C01U 0.075(5) 0.063(5) 0.037(4) -0.003(4) -0.021(3) -0.003(4)
C01V 0.088(6) 0.088(7) 0.024(4) 0.021(4) -0.006(3) -0.026(5)
C01W 0.080(5) 0.071(5) 0.027(4) 0.017(4) -0.012(3) -0.021(4)
C01X 0.095(7) 0.100(8) 0.026(4) 0.022(4) -0.009(4) 0.018(6)
C01Y 0.092(6) 0.062(5) 0.036(4) 0.001(4) -0.025(4) 0.015(4)
C01Z 0.064(5) 0.064(5) 0.080(6) 0.017(5) -0.027(5) 0.010(4)
C020 0.052(5) 0.073(5) 0.074(6) 0.001(5) -0.017(4) -0.003(4)

loop_
_atom_type_symbol
_atom_type_description
_atom_type_scat_dispersion_real
_atom_type_scat_dispersion_imag
_atom_type_scat_source
C C 0.0033 0.0016 'International Tables Vol C Tables 4.2.6.8 and 6.1.1.4'
H H 0.0000 0.0000 'International Tables Vol C Tables 4.2.6.8 and 6.1.1.4'
N N 0.0061 0.0033 'International Tables Vol C Tables 4.2.6.8 and 6.1.1.4'
O O 0.0106 0.0060 'International Tables Vol C Tables 4.2.6.8 and 6.1.1.4'
S S 0.1246 0.1234 'International Tables Vol C Tables 4.2.6.8 and 6.1.1.4'

loop_
_geom_angle_atom_site_label_1
_geom_angle_atom_site_label_2
_geom_angle_atom_site_label_3
_geom_angle
_geom_angle_site_symmetry_1
_geom_angle_site_symmetry_3
_geom_angle_publ_flag
C01B S001 C00S 89.0(3) . . ?
C00X S002 C00G 89.7(3) . . ?
O003 N007 C00Q 119.0(5) . . ?
O004 N007 O003 117.9(5) . . ?
O004 N007 C00Q 123.1(5) . . ?
H00A N008 H00B 109.5 . . ?
C00L N008 H00A 108.9 . . ?
C00L N008 H00B 109.1 . . ?
C00R N009 C00M 121.2(5) . . ?
C00Z N009 C00M 118.1(5) . . ?
C00Z N009 C00R 120.5(5) . . ?
C00G N00A C00K 112.1(5) . . ?
HA N HB 108.8 . . ?
C00R N HA 109.2 . . ?
C00R N HB 110.3 . . ?
O005 N00C O006 118.3(5) . . ?
O005 N00C C013 122.1(5) . . ?
O006 N00C C013 119.5(4) . . ?
C00S N00D C012 111.0(5) . . ?
C00I N00E C00V 122.4(5) . . ?
C00I N00E C01A 124.5(5) . . ?
C00V N00E C01A 112.4(4) . . ?
C00I N00F C00L 120.1(5) . . ?
C00I N00F C01H 118.1(5) . . ?
C00L N00F C01H 121.6(5) . . ?
N00A C00G S002 113.7(5) . . ?
N00A C00G C00J 126.7(5) . . ?
C00J C00G S002 119.6(5) . . ?
C00Z N00H C016 124.3(5) . . ?
C00Z N00H C01K 122.2(5) . . ?
C01K N00H C016 112.5(5) . . ?
N00E C00I N00F 117.5(5) . . ?
N00E C00I C00Q 127.2(5) . . ?
N00F C00I C00Q 115.1(5) . . ?
C00G C00J C00O 122.0(5) . . ?
C00R C00J C00G 121.4(6) . . ?
C00R C00J C00O 116.4(5) . . ?
N00A C00K C00X 113.7(6) . . ?
C014 C00K N00A 126.4(6) . . ?
C014 C00K C00X 119.8(6) . . ?
N008 C00L N00F 116.6(5) . . ?
N008 C00L C00P 124.9(5) . . ?
C00P C00L N00F 118.4(5) . . ?
N009 C00M H00E 110.1 . . ?
N009 C00M H00F 110.1 . . ?
N009 C00M C019 107.9(5) . . ?
H00E C00M H00F 108.4 . . ?
C019 C00M H00E 110.1 . . ?
C019 C00M H00F 110.1 . . ?
C011 C00N C00O 120.8(5) . . ?
C011 C00N C01D 117.8(7) . . ?
C01D C00N C00O 121.2(6) . . ?
C00J C00O C00N 114.5(5) . . ?
C00J C00O H00O 106.9 . . ?
C00N C00O H00O 106.9 . . ?
C013 C00O C00J 107.2(4) . . ?
C013 C00O C00N 114.0(5) . . ?
C013 C00O H00O 106.9 . . ?
C00L C00P C00S 121.7(5) . . ?
C00L C00P C00W 115.9(5) . . ?
C00S C00P C00W 122.0(5) . . ?
N007 C00Q C00I 123.0(6) . . ?
N007 C00Q C00W 119.2(5) . . ?
C00I C00Q C00W 116.7(5) . . ?
N C00R N009 116.8(5) . . ?
N C00R C00J 125.1(6) . . ?
C00J C00R N009 118.1(5) . . ?
N00D C00S S001 114.8(4) . . ?
N00D C00S C00P 125.7(5) . . ?
C00P C00S S001 119.4(4) . . ?
C00U C00T C00W 120.8(6) . . ?
C00U C00T C018 117.8(6) . . ?
C018 C00T C00W 121.1(5) . . ?
C00T C00U H00U 119.2 . . ?
C01N C00U C00T 121.5(7) . . ?
C01N C00U H00U 119.2 . . ?
N00E C00V H00C 108.8 . . ?
N00E C00V H00D 108.8 . . ?
N00E C00V C00Y 113.9(5) . . ?
H00C C00V H00D 107.7 . . ?
C00Y C00V H00C 108.8 . . ?
C00Y C00V H00D 108.8 . . ?
C00P C00W C00T 114.3(5) . . ?
C00P C00W H00W 106.6 . . ?
C00Q C00W C00P 107.6(5) . . ?
C00Q C00W C00T 114.5(5) . . ?
C00Q C00W H00W 106.6 . . ?
C00T C00W H00W 106.6 . . ?
C00K C00X S002 110.8(5) . . ?
C01J C00X S002 128.9(6) . . ?
C01J C00X C00K 120.3(7) . . ?
C01F C00Y C00V 123.2(5) . . ?
C01F C00Y C01W 117.2(7) . . ?
C01W C00Y C00V 119.6(6) . . ?
N009 C00Z C013 115.2(5) . . ?
N00H C00Z N009 117.6(5) . . ?
N00H C00Z C013 127.1(5) . . ?
C012 C010 H010 120.9 . . ?
C01G C010 H010 120.9 . . ?
C01G C010 C012 118.2(7) . . ?
C00N C011 H011 119.1 . . ?
C01S C011 C00N 121.8(7) . . ?
C01S C011 H011 119.1 . . ?
N00D C012 C01B 115.1(5) . . ?
C010 C012 N00D 125.3(6) . . ?
C010 C012 C01B 119.6(6) . . ?
N00C C013 C00O 118.2(5) . . ?
N00C C013 C00Z 124.0(5) . . ?
C00Z C013 C00O 116.8(5) . . ?
C00K C014 H014 120.5 . . ?
C015 C014 C00K 119.1(7) . . ?
C015 C014 H014 120.5 . . ?
C014 C015 H015 119.3 . . ?
C014 C015 C01I 121.3(8) . . ?
C01I C015 H015 119.3 . . ?
N00H C016 H01J 108.9 . . ?
N00H C016 H01K 108.9 . . ?
N00H C016 C019 113.3(5) . . ?
H01J C016 H01K 107.7 . . ?
C019 C016 H01J 108.9 . . ?
C019 C016 H01K 108.9 . . ?
C01B C017 H017 121.5 . . ?
C01L C017 H017 121.5 . . ?
C01L C017 C01B 116.9(7) . . ?
C00T C018 H018 119.7 . . ?
C01Q C018 C00T 120.7(7) . . ?
C01Q C018 H018 119.7 . . ?
C00M C019 C016 108.0(5) . . ?
C00M C019 H01M 110.1 . . ?
C00M C019 H01O 110.1 . . ?
C016 C019 H01M 110.1 . . ?
C016 C019 H01O 110.1 . . ?
H01M C019 H01O 108.4 . . ?
N00E C01A H01A 109.1 . . ?
N00E C01A H01B 109.1 . . ?
N00E C01A C01O 112.4(5) . . ?
H01A C01A H01B 107.9 . . ?
C01O C01A H01A 109.1 . . ?
C01O C01A H01B 109.1 . . ?
C012 C01B S001 110.1(4) . . ?
C017 C01B S001 127.8(6) . . ?
C017 C01B C012 122.0(6) . . ?
C01P C01C H01C 120.0 . . ?
C01V C01C H01C 120.0 . . ?
C01V C01C C01P 120.0(7) . . ?
C00N C01D H01R 119.7 . . ?
C00N C01D C01Z 120.7(8) . . ?
C01Z C01D H01R 119.7 . . ?
C01R C01E H01S 119.4 . . ?
C01R C01E C01X 121.1(9) . . ?
C01X C01E H01S 119.4 . . ?
C00Y C01F H01F 119.7 . . ?
C01P C01F C00Y 120.7(6) . . ?
C01P C01F H01F 119.7 . . ?
C010 C01G H01G 119.3 . . ?
C010 C01G C01L 121.3(7) . . ?
C01L C01G H01G 119.3 . . ?
N00F C01H H01D 109.9 . . ?
N00F C01H H01E 109.9 . . ?
N00F C01H C01O 108.8(6) . . ?
H01D C01H H01E 108.3 . . ?
C01O C01H H01D 109.9 . . ?
C01O C01H H01E 109.9 . . ?
C015 C01I H01U 119.2 . . ?
C01J C01I C015 121.6(7) . . ?
C01J C01I H01U 119.2 . . ?
C00X C01J H01X 121.1 . . ?
C01I C01J C00X 117.8(8) . . ?
C01I C01J H01X 121.1 . . ?
N00H C01K H01Y 108.8 . . ?
N00H C01K H 108.8 . . ?
N00H C01K C01R 113.8(5) . . ?
H01Y C01K H 107.7 . . ?
C01R C01K H01Y 108.8 . . ?
C01R C01K H 108.8 . . ?
C017 C01L C01G 121.9(6) . . ?
C017 C01L H01L 119.1 . . ?
C01G C01L H01L 119.1 . . ?
C01R C01M H01Z 120.5 . . ?
C01U C01M H01Z 120.5 . . ?
C01U C01M C01R 118.9(7) . . ?
C00U C01N H01N 120.0 . . ?
C01T C01N C00U 120.0(7) . . ?
C01T C01N H01N 120.0 . . ?
C01A C01O H01H 109.9 . . ?
C01A C01O H01I 109.9 . . ?
C01H C01O C01A 109.0(6) . . ?
C01H C01O H01H 109.9 . . ?
C01H C01O H01I 109.9 . . ?
H01H C01O H01I 108.3 . . ?
C01C C01P C01F 120.1(8) . . ?
C01C C01P H01P 119.9 . . ?
C01F C01P H01P 119.9 . . ?
C018 C01Q H01Q 120.4 . . ?
C018 C01Q C01T 119.3(9) . . ?
C01T C01Q H01Q 120.4 . . ?
C01E C01R C01K 119.4(7) . . ?
C01E C01R C01M 119.0(6) . . ?
C01M C01R C01K 121.6(6) . . ?
C011 C01S H01 120.3 . . ?
C011 C01S C020 119.3(8) . . ?
C020 C01S H01 120.3 . . ?
C01N C01T C01Q 120.6(8) . . ?
C01N C01T H01T 119.7 . . ?
C01Q C01T H01T 119.7 . . ?
C01M C01U H1 119.4 . . ?
C01Y C01U C01M 121.2(8) . . ?
C01Y C01U H1 119.4 . . ?
C01C C01V H01V 119.6 . . ?
C01C C01V C01W 120.7(7) . . ?
C01W C01V H01V 119.6 . . ?
C00Y C01W H01W 119.4 . . ?
C01V C01W C00Y 121.2(8) . . ?
C01V C01W H01W 119.4 . . ?
C01E C01X H2 120.1 . . ?
C01Y C01X C01E 119.7(8) . . ?
C01Y C01X H2 120.1 . . ?
C01U C01Y C01X 120.0(7) . . ?
C01U C01Y H3 120.0 . . ?
C01X C01Y H3 120.0 . . ?
C01D C01Z H4 120.1 . . ?
C020 C01Z C01D 119.7(7) . . ?
C020 C01Z H4 120.1 . . ?
C01S C020 H020 119.7 . . ?
C01Z C020 C01S 120.5(8) . . ?
C01Z C020 H020 119.7 . . ?

loop_
_geom_bond_atom_site_label_1
_geom_bond_atom_site_label_2
_geom_bond_distance
_geom_bond_site_symmetry_2
_geom_bond_publ_flag
S001 C00S 1.777(6) . ?
S001 C01B 1.734(6) . ?
S002 C00G 1.789(6) . ?
S002 C00X 1.716(8) . ?
O003 N007 1.277(7) . ?
O004 N007 1.252(7) . ?
O005 N00C 1.261(6) . ?
O006 N00C 1.279(6) . ?
N007 C00Q 1.366(8) . ?
N008 H00A 0.8806 . ?
N008 H00B 0.8811 . ?
N008 C00L 1.341(8) . ?
N009 C00M 1.469(8) . ?
N009 C00R 1.412(8) . ?
N009 C00Z 1.381(7) . ?
N00A C00G 1.318(8) . ?
N00A C00K 1.403(8) . ?
N HA 0.8854 . ?
N HB 0.8856 . ?
N C00R 1.331(8) . ?
N00C C013 1.359(7) . ?
N00D C00S 1.313(7) . ?
N00D C012 1.396(7) . ?
N00E C00I 1.341(7) . ?
N00E C00V 1.485(7) . ?
N00E C01A 1.487(8) . ?
N00F C00I 1.369(7) . ?
N00F C00L 1.411(7) . ?
N00F C01H 1.470(7) . ?
C00G C00J 1.405(9) . ?
N00H C00Z 1.322(7) . ?
N00H C016 1.491(8) . ?
N00H C01K 1.479(8) . ?
C00I C00Q 1.428(8) . ?
C00J C00O 1.519(9) . ?
C00J C00R 1.388(8) . ?
C00K C00X 1.421(9) . ?
C00K C014 1.384(10) . ?
C00L C00P 1.374(8) . ?
C00M H00E 0.9900 . ?
C00M H00F 0.9900 . ?
C00M C019 1.500(8) . ?
C00N C00O 1.540(9) . ?
C00N C011 1.380(10) . ?
C00N C01D 1.387(8) . ?
C00O H00O 1.0000 . ?
C00O C013 1.500(7) . ?
C00P C00S 1.423(7) . ?
C00P C00W 1.517(7) . ?
C00Q C00W 1.480(9) . ?
C00T C00U 1.388(8) . ?
C00T C00W 1.523(9) . ?
C00T C018 1.398(10) . ?
C00U H00U 0.9500 . ?
C00U C01N 1.378(11) . ?
C00V H00C 0.9900 . ?
C00V H00D 0.9900 . ?
C00V C00Y 1.490(10) . ?
C00W H00W 1.0000 . ?
C00X C01J 1.408(10) . ?
C00Y C01F 1.393(10) . ?
C00Y C01W 1.398(8) . ?
C00Z C013 1.426(8) . ?
C010 H010 0.9500 . ?
C010 C012 1.390(9) . ?
C010 C01G 1.381(9) . ?
C011 H011 0.9500 . ?
C011 C01S 1.362(11) . ?
C012 C01B 1.402(9) . ?
C014 H014 0.9500 . ?
C014 C015 1.371(10) . ?
C015 H015 0.9500 . ?
C015 C01I 1.390(13) . ?
C016 H01J 0.9900 . ?
C016 H01K 0.9900 . ?
C016 C019 1.503(10) . ?
C017 H017 0.9500 . ?
C017 C01B 1.402(8) . ?
C017 C01L 1.365(10) . ?
C018 H018 0.9500 . ?
C018 C01Q 1.385(11) . ?
C019 H01M 0.9900 . ?
C019 H01O 0.9900 . ?
C01A H01A 0.9900 . ?
C01A H01B 0.9900 . ?
C01A C01O 1.512(9) . ?
C01C H01C 0.9500 . ?
C01C C01P 1.376(10) . ?
C01C C01V 1.351(13) . ?
C01D H01R 0.9500 . ?
C01D C01Z 1.394(11) . ?
C01E H01S 0.9500 . ?
C01E C01R 1.339(10) . ?
C01E C01X 1.399(10) . ?
C01F H01F 0.9500 . ?
C01F C01P 1.379(11) . ?
C01G H01G 0.9500 . ?
C01G C01L 1.394(12) . ?
C01H H01D 0.9900 . ?
C01H H01E 0.9900 . ?
C01H C01O 1.481(11) . ?
C01I H01U 0.9500 . ?
C01I C01J 1.371(12) . ?
C01J H01X 0.9500 . ?
C01K H01Y 0.9900 . ?
C01K H 0.9900 . ?
C01K C01R 1.519(8) . ?
C01L H01L 0.9500 . ?
C01M H01Z 0.9500 . ?
C01M C01R 1.400(11) . ?
C01M C01U 1.394(9) . ?
C01N H01N 0.9500 . ?
C01N C01T 1.354(13) . ?
C01O H01H 0.9900 . ?
C01O H01I 0.9900 . ?
C01P H01P 0.9500 . ?
C01Q H01Q 0.9500 . ?
C01Q C01T 1.395(13) . ?
C01S H01 0.9500 . ?
C01S C020 1.388(11) . ?
C01T H01T 0.9500 . ?
C01U H1 0.9500 . ?
C01U C01Y 1.339(12) . ?
C01V H01V 0.9500 . ?
C01V C01W 1.364(12) . ?
C01W H01W 0.9500 . ?
C01X H2 0.9500 . ?
C01X C01Y 1.360(14) . ?
C01Y H3 0.9500 . ?
C01Z H4 0.9500 . ?
C01Z C020 1.351(13) . ?
C020 H020 0.9500 . ?

loop_
_geom_torsion_atom_site_label_1
_geom_torsion_atom_site_label_2
_geom_torsion_atom_site_label_3
_geom_torsion_atom_site_label_4
_geom_torsion
_geom_torsion_site_symmetry_1
_geom_torsion_site_symmetry_2
_geom_torsion_site_symmetry_3
_geom_torsion_site_symmetry_4
_geom_torsion_publ_flag
S002 C00G C00J C00O 9.0(7) . . . . ?
S002 C00G C00J C00R -166.1(4) . . . . ?
S002 C00X C01J C01I -178.5(6) . . . . ?
O003 N007 C00Q C00I -179.1(5) . . . . ?
O003 N007 C00Q C00W 13.0(7) . . . . ?
O004 N007 C00Q C00I 1.2(8) . . . . ?
O004 N007 C00Q C00W -166.7(5) . . . . ?
O005 N00C C013 C00O -166.2(6) . . . . ?
O005 N00C C013 C00Z 1.8(10) . . . . ?
O006 N00C C013 C00O 12.4(9) . . . . ?
O006 N00C C013 C00Z -179.6(6) . . . . ?
N007 C00Q C00W C00P 117.5(5) . . . . ?
N007 C00Q C00W C00T -114.2(6) . . . . ?
N008 C00L C00P C00S -8.7(10) . . . . ?
N008 C00L C00P C00W 177.8(6) . . . . ?
N009 C00M C019 C016 61.4(7) . . . . ?
N009 C00Z C013 N00C -147.6(6) . . . . ?
N009 C00Z C013 C00O 20.6(8) . . . . ?
N00A C00G C00J C00O -173.7(6) . . . . ?
N00A C00G C00J C00R 11.2(9) . . . . ?
N00A C00K C00X S002 -0.1(7) . . . . ?
N00A C00K C00X C01J 179.4(6) . . . . ?
N00A C00K C014 C015 179.2(6) . . . . ?
N00D C012 C01B S001 -1.0(8) . . . . ?
N00D C012 C01B C017 179.1(6) . . . . ?
N00E C00I C00Q N007 37.4(9) . . . . ?
N00E C00I C00Q C00W -154.4(6) . . . . ?
N00E C00V C00Y C01F 43.3(9) . . . . ?
N00E C00V C00Y C01W -136.7(7) . . . . ?
N00E C01A C01O C01H -36.1(8) . . . . ?
N00F C00I C00Q N007 -148.0(5) . . . . ?
N00F C00I C00Q C00W 20.3(7) . . . . ?
N00F C00L C00P C00S 171.6(6) . . . . ?
N00F C00L C00P C00W -1.8(9) . . . . ?
N00F C01H C01O C01A 60.8(7) . . . . ?
C00G S002 C00X C00K 0.7(5) . . . . ?
C00G S002 C00X C01J -178.7(7) . . . . ?
C00G N00A C00K C00X -0.9(8) . . . . ?
C00G N00A C00K C014 -178.0(6) . . . . ?
C00G C00J C00O C00N 98.7(6) . . . . ?
C00G C00J C00O C013 -133.9(5) . . . . ?
C00G C00J C00R N009 172.3(5) . . . . ?
C00G C00J C00R N -5.2(9) . . . . ?
N00H C00Z C013 N00C 36.6(10) . . . . ?
N00H C00Z C013 C00O -155.2(6) . . . . ?
N00H C016 C019 C00M -37.2(8) . . . . ?
N00H C01K C01R C01E -137.6(7) . . . . ?
N00H C01K C01R C01M 43.2(9) . . . . ?
C00I N00E C00V C00Y -134.6(6) . . . . ?
C00I N00E C01A C01O -1.5(9) . . . . ?
C00I N00F C00L N008 146.1(6) . . . . ?
C00I N00F C00L C00P -34.2(9) . . . . ?
C00I N00F C01H C01O -51.8(7) . . . . ?
C00I C00Q C00W C00P -51.2(6) . . . . ?
C00I C00Q C00W C00T 77.1(6) . . . . ?
C00J C00O C013 N00C 117.7(6) . . . . ?
C00J C00O C013 C00Z -51.1(7) . . . . ?
C00K N00A C00G S002 1.5(7) . . . . ?
C00K N00A C00G C00J -176.0(5) . . . . ?
C00K C00X C01J C01I 2.1(10) . . . . ?
C00K C014 C015 C01I -0.2(11) . . . . ?
C00L N00F C00I N00E -160.7(6) . . . . ?
C00L N00F C00I C00Q 24.2(8) . . . . ?
C00L N00F C01H C01O 122.3(6) . . . . ?
C00L C00P C00S S001 -165.7(5) . . . . ?
C00L C00P C00S N00D 13.5(10) . . . . ?
C00L C00P C00W C00Q 41.1(7) . . . . ?
C00L C00P C00W C00T -87.3(7) . . . . ?
C00M N009 C00R N -30.8(8) . . . . ?
C00M N009 C00R C00J 151.5(5) . . . . ?
C00M N009 C00Z N00H 15.3(8) . . . . ?
C00M N009 C00Z C013 -160.9(6) . . . . ?
C00N C00O C013 N00C -114.5(6) . . . . ?
C00N C00O C013 C00Z 76.7(7) . . . . ?
C00N C011 C01S C020 1.4(13) . . . . ?
C00N C01D C01Z C020 0.1(13) . . . . ?
C00O C00J C00R N009 -3.1(8) . . . . ?
C00O C00J C00R N 179.4(5) . . . . ?
C00O C00N C011 C01S 172.4(7) . . . . ?
C00O C00N C01D C01Z -173.2(7) . . . . ?
C00R N009 C00M C019 122.6(6) . . . . ?
C00R N009 C00Z N00H -160.4(6) . . . . ?
C00R N009 C00Z C013 23.4(8) . . . . ?
C00R C00J C00O C00N -85.9(6) . . . . ?
C00R C00J C00O C013 41.5(7) . . . . ?
C00S S001 C01B C012 1.3(5) . . . . ?
C00S S001 C01B C017 -178.8(7) . . . . ?
C00S N00D C012 C010 -179.3(7) . . . . ?
C00S N00D C012 C01B -0.2(9) . . . . ?
C00S C00P C00W C00Q -132.3(6) . . . . ?
C00S C00P C00W C00T 99.3(7) . . . . ?
C00T C00U C01N C01T -1.4(12) . . . . ?
C00T C018 C01Q C01T -0.2(13) . . . . ?
C00U C00T C00W C00P 159.2(6) . . . . ?
C00U C00T C00W C00Q 34.4(8) . . . . ?
C00U C00T C018 C01Q 1.2(11) . . . . ?
C00U C01N C01T C01Q 2.4(14) . . . . ?
C00V N00E C00I N00F -155.1(6) . . . . ?
C00V N00E C00I C00Q 19.4(10) . . . . ?
C00V N00E C01A C01O 168.7(6) . . . . ?
C00V C00Y C01F C01P -178.7(7) . . . . ?
C00V C00Y C01W C01V 177.7(8) . . . . ?
C00W C00P C00S S001 7.3(8) . . . . ?
C00W C00P C00S N00D -173.4(6) . . . . ?
C00W C00T C00U C01N 174.3(7) . . . . ?
C00W C00T C018 C01Q -173.5(7) . . . . ?
C00X S002 C00G N00A -1.3(5) . . . . ?
C00X S002 C00G C00J 176.3(5) . . . . ?
C00X C00K C014 C015 2.3(10) . . . . ?
C00Y C01F C01P C01C -0.5(13) . . . . ?
C00Z N009 C00M C019 -53.1(7) . . . . ?
C00Z N009 C00R N 144.8(6) . . . . ?
C00Z N009 C00R C00J -32.9(8) . . . . ?
C00Z N00H C016 C019 0.1(10) . . . . ?
C00Z N00H C01K C01R -135.8(6) . . . . ?
C010 C012 C01B S001 178.2(6) . . . . ?
C010 C012 C01B C017 -1.7(11) . . . . ?
C010 C01G C01L C017 -2.0(13) . . . . ?
C011 C00N C00O C00J 158.2(6) . . . . ?
C011 C00N C00O C013 34.3(8) . . . . ?
C011 C00N C01D C01Z 2.0(11) . . . . ?
C011 C01S C020 C01Z 0.8(14) . . . . ?
C012 N00D C00S S001 1.3(7) . . . . ?
C012 N00D C00S C00P -178.0(6) . . . . ?
C012 C010 C01G C01L 0.2(12) . . . . ?
C014 C00K C00X S002 177.2(5) . . . . ?
C014 C00K C00X C01J -3.3(10) . . . . ?
C014 C015 C01I C01J -1.1(12) . . . . ?
C015 C01I C01J C00X 0.1(11) . . . . ?
C016 N00H C00Z N009 12.5(9) . . . . ?
C016 N00H C00Z C013 -171.8(6) . . . . ?
C016 N00H C01K C01R 55.7(8) . . . . ?
C018 C00T C00U C01N -0.4(11) . . . . ?
C018 C00T C00W C00P -26.3(8) . . . . ?
C018 C00T C00W C00Q -151.1(6) . . . . ?
C018 C01Q C01T C01N -1.7(15) . . . . ?
C01A N00E C00I N00F 14.2(9) . . . . ?
C01A N00E C00I C00Q -171.3(6) . . . . ?
C01A N00E C00V C00Y 54.9(7) . . . . ?
C01B S001 C00S N00D -1.6(6) . . . . ?
C01B S001 C00S C00P 177.8(5) . . . . ?
C01B C017 C01L C01G 1.8(12) . . . . ?
C01C C01V C01W C00Y 2.5(15) . . . . ?
C01D C00N C00O C00J -26.7(8) . . . . ?
C01D C00N C00O C013 -150.6(6) . . . . ?
C01D C00N C011 C01S -2.8(11) . . . . ?
C01D C01Z C020 C01S -1.6(15) . . . . ?
C01E C01X C01Y C01U -0.5(15) . . . . ?
C01F C00Y C01W C01V -2.3(12) . . . . ?
C01G C010 C012 N00D -179.4(7) . . . . ?
C01G C010 C012 C01B 1.6(11) . . . . ?
C01H N00F C00I N00E 13.5(8) . . . . ?
C01H N00F C00I C00Q -161.6(5) . . . . ?
C01H N00F C00L N008 -27.9(9) . . . . ?
C01H N00F C00L C00P 151.8(6) . . . . ?
C01K N00H C00Z N009 -154.6(6) . . . . ?
C01K N00H C00Z C013 21.1(10) . . . . ?
C01K N00H C016 C019 168.3(6) . . . . ?
C01L C017 C01B S001 -179.9(6) . . . . ?
C01L C017 C01B C012 0.0(11) . . . . ?
C01M C01U C01Y C01X -0.3(14) . . . . ?
C01P C01C C01V C01W -1.6(15) . . . . ?
C01R C01E C01X C01Y 2.0(15) . . . . ?
C01R C01M C01U C01Y -0.2(12) . . . . ?
C01U C01M C01R C01E 1.6(11) . . . . ?
C01U C01M C01R C01K -179.1(7) . . . . ?
C01V C01C C01P C01F 0.6(14) . . . . ?
C01W C00Y C01F C01P 1.3(11) . . . . ?
C01X C01E C01R C01K 178.2(8) . . . . ?
C01X C01E C01R C01M -2.5(13) . . . . ?
